data_2216860
loop_
_publ_author_name
'Trzebiatowska-Gusowska, Monika'
'Gagor, Anna'

_publ_section_title
;
 [^2^H~3~]Sarcosine
;
_journal_coeditor_code ZL2085
_journal_issue 12
_journal_name_full 'Acta Crystallographica Section E'
_journal_page_first o4694
_journal_page_last o4694
_journal_paper_doi 10.1107/S1600536807057443
_journal_volume 63
_journal_year 2007
_chemical_formula_iupac 'C3 H4 D3 N O2'
_chemical_formula_moiety 'C3 H4 D3 N O2'
_chemical_formula_sum 'C3 H4 D3 N O2'
_chemical_formula_weight 92.11
_chemical_name_common '[^2^H~3~]Sarcosine'
_chemical_name_systematic
;
methyl[^2^H~3~]ammoniobenzoate
;
_space_group_IT_number 19
_symmetry_cell_setting orthorhombic
_symmetry_space_group_name_Hall 'P 2ac 2ab'
_symmetry_space_group_name_H-M 'P 21 21 21'
_atom_sites_solution_primary direct
_atom_sites_solution_secondary difmap
_audit_creation_method SHELXL-97
_cell_angle_alpha 90.00
_cell_angle_beta 90.00
_cell_angle_gamma 90.00
_cell_formula_units_Z 4
_cell_length_a 6.7998(13)
_cell_length_b 7.9208(16)
_cell_length_c 8.5874(18)
_cell_measurement_reflns_used 734
_cell_measurement_temperature 286(2)
_cell_measurement_theta_max 29.41
_cell_measurement_theta_min 3.82
_cell_volume 462.52(16)
_computing_cell_refinement 'CrysAlis (Mayer, 2006)'
_computing_data_collection 'CrysAlis (Mayer, 2006)'
_computing_data_reduction 'CrysAlis (Mayer, 2006)'
_computing_molecular_graphics 'Diamond (Brandenburg, 2005)'
_computing_publication_material 'publCIF (Westrip, 2007)'
_computing_structure_refinement 'SHELXL97 (Sheldrick, 1997)'
_computing_structure_solution 'SHELXS97 (Sheldrick, 1990)'
_diffrn_ambient_temperature 286(2)
_diffrn_detector_area_resol_mean '1024x1024 with blocks 2x2, 33.133pixel/mm'
_diffrn_measured_fraction_theta_full 0.996
_diffrn_measured_fraction_theta_max 0.956
_diffrn_measurement_device_type 'Kuma KM-4 diffractometer with CCD area detector'
_diffrn_measurement_method \w-scan
_diffrn_radiation_monochromator graphite
_diffrn_radiation_source 'fine-focus sealed tube'
_diffrn_radiation_type MoK\a
_diffrn_radiation_wavelength 0.71073
_diffrn_reflns_av_R_equivalents 0.0301
_diffrn_reflns_av_sigmaI/netI 0.0213
_diffrn_reflns_limit_h_max 9
_diffrn_reflns_limit_h_min -8
_diffrn_reflns_limit_k_max 10
_diffrn_reflns_limit_k_min -9
_diffrn_reflns_limit_l_max 11
_diffrn_reflns_limit_l_min -11
_diffrn_reflns_number 5729
_diffrn_reflns_theta_full 28.00
_diffrn_reflns_theta_max 29.41
_diffrn_reflns_theta_min 3.82
_diffrn_standards_number 0
_exptl_absorpt_coefficient_mu 0.107
_exptl_absorpt_correction_type none
_exptl_crystal_colour colourless
_exptl_crystal_density_diffrn 1.323
_exptl_crystal_density_method 'not measured'
_exptl_crystal_description prism
_exptl_crystal_F_000 192
_exptl_crystal_size_max 0.15
_exptl_crystal_size_mid 0.1
_exptl_crystal_size_min 0.1
_refine_diff_density_max 0.123
_refine_diff_density_min -0.131
_refine_ls_extinction_coef 0.077(15)
_refine_ls_extinction_expression Fc^*^=kFc[1+0.001xFc^2^\l^3^/sin(2\q)]^-1/4^
_refine_ls_extinction_method SHELXL97
_refine_ls_goodness_of_fit_ref 0.960
_refine_ls_hydrogen_treatment refxyz
_refine_ls_matrix_type full
_refine_ls_number_parameters 77
_refine_ls_number_reflns 734
_refine_ls_number_restraints 0
_refine_ls_restrained_S_all 0.960
_refine_ls_R_factor_all 0.0388
_refine_ls_R_factor_gt 0.0277
_refine_ls_shift/su_max 0.002
_refine_ls_shift/su_mean 0.001
_refine_ls_structure_factor_coef Fsqd
_refine_ls_weighting_details 'calc w=1/[\s^2^(Fo^2^)+(0.0530P)^2^] where P=(Fo^2^+2Fc^2^)/3'
_refine_ls_weighting_scheme calc
_refine_ls_wR_factor_gt 0.0686
_refine_ls_wR_factor_ref 0.0745
_reflns_number_gt 608
_reflns_number_total 734
_reflns_threshold_expression >2sigma(I)
_cod_data_source_file zl2085.cif
_cod_data_source_block I
_cod_depositor_comments
;
 Removing duplicate rows from the ATOM_TYPE loop.

 Antanas Vaitkus,
 2018-08-07
;
_cod_database_code 2216860
_cod_database_fobs_code 2216860

loop_
_symmetry_equiv_pos_as_xyz
'x, y, z'
'-x+1/2, -y, z+1/2'
'-x, y+1/2, -z+1/2'
'x+1/2, -y+1/2, -z'

loop_
_atom_site_type_symbol
_atom_site_label
_atom_site_fract_x
_atom_site_fract_y
_atom_site_fract_z
_atom_site_U_iso_or_equiv
_atom_site_adp_type
_atom_site_calc_flag
_atom_site_occupancy
O O1 0.21502(16) 0.18017(13) 0.32862(12) 0.0404(3) Uani d 1
O O2 0.2292(2) -0.09212(14) 0.26347(14) 0.0525(4) Uani d 1
N N1 -0.01173(18) -0.06244(15) 0.01915(14) 0.0293(3) Uani d 1
H H4 -0.046(3) -0.141(2) 0.084(2) 0.035 Uiso d 1
H H3 0.092(2) -0.102(2) -0.036(2) 0.035 Uiso d 1
C C1 0.1734(2) 0.05453(18) 0.24312(17) 0.0314(3) Uani d 1
C C2 0.0441(2) 0.09257(18) 0.10361(17) 0.0320(3) Uani d 1
H H2 -0.074(3) 0.146(2) 0.135(2) 0.038 Uiso d 1
H H1 0.104(2) 0.163(2) 0.030(2) 0.038 Uiso d 1
C C3 -0.1714(3) -0.0354(2) -0.0949(2) 0.0467(4) Uani d 1
D D5 -0.199(3) -0.146(3) -0.147(3) 0.056 Uiso d 1
D D6 -0.134(3) 0.056(3) -0.170(2) 0.056 Uiso d 1
D D7 -0.285(3) 0.003(2) -0.043(2) 0.056 Uiso d 1

loop_
_atom_site_aniso_label
_atom_site_aniso_U_11
_atom_site_aniso_U_22
_atom_site_aniso_U_33
_atom_site_aniso_U_12
_atom_site_aniso_U_13
_atom_site_aniso_U_23
O1 0.0485(6) 0.0358(6) 0.0370(6) 0.0047(5) -0.0085(5) -0.0113(5)
O2 0.0736(8) 0.0307(6) 0.0532(7) 0.0042(5) -0.0275(6) -0.0011(5)
N1 0.0361(6) 0.0255(6) 0.0263(6) -0.0012(5) -0.0016(5) 0.0013(5)
C1 0.0352(6) 0.0307(7) 0.0282(7) -0.0019(6) 0.0001(6) -0.0012(6)
C2 0.0417(7) 0.0256(7) 0.0289(7) 0.0003(6) 0.0001(6) -0.0011(6)
C3 0.0532(10) 0.0388(9) 0.0481(10) -0.0016(8) -0.0219(8) 0.0011(8)

loop_
_atom_type_symbol
_atom_type_description
_atom_type_scat_dispersion_real
_atom_type_scat_dispersion_imag
_atom_type_scat_source
H H 0.0000 0.0000 'International Tables Vol C Tables 4.2.6.8 and 6.1.1.4'
C C 0.0033 0.0000 'International Tables Vol C Tables 4.2.6.8 and 6.1.1.4'
N N 0.0061 0.0000 'International Tables Vol C Tables 4.2.6.8 and 6.1.1.4'
O O 0.0106 0.0000 'International Tables Vol C Tables 4.2.6.8 and 6.1.1.4'
D D 0.0000 0.0000 'International Tables Vol C Tables 4.2.6.8 and 6.1.1.4'

loop_
_geom_angle_atom_site_label_1
_geom_angle_atom_site_label_2
_geom_angle_atom_site_label_3
_geom_angle
C2 N1 C3 113.22(12)
C2 N1 H4 110.9(11)
C3 N1 H4 109.1(11)
C2 N1 H3 110.2(11)
C3 N1 H3 106.2(10)
H4 N1 H3 107.0(16)
O2 C1 O1 126.00(14)
O2 C1 C2 118.49(12)
O1 C1 C2 115.51(12)
N1 C2 C1 111.84(11)
N1 C2 H2 107.0(11)
C1 C2 H2 111.1(11)
N1 C2 H1 106.0(11)
C1 C2 H1 113.5(10)
H2 C2 H1 106.9(15)
D5 C3 D6 113.5(17)
D5 C3 D7 109.8(16)
D6 C3 D7 105.7(18)
D5 C3 N1 107.8(13)
D6 C3 N1 110.2(12)
D7 C3 N1 109.8(13)

loop_
_geom_bond_atom_site_label_1
_geom_bond_atom_site_label_2
_geom_bond_distance
O1 C1 1.2687(17)
O2 C1 1.2343(18)
N1 C2 1.4757(18)
N1 C3 1.4782(19)
N1 H4 0.867(18)
N1 H3 0.905(18)
C1 C2 1.516(2)
C2 H2 0.949(18)
C2 H1 0.931(18)
C3 D5 1.00(2)
C3 D6 1.00(2)
C3 D7 0.94(2)

loop_
_geom_hbond_atom_site_label_D
_geom_hbond_atom_site_label_H
_geom_hbond_atom_site_label_A
_geom_hbond_site_symmetry_A
_geom_hbond_distance_DH
_geom_hbond_distance_HA
_geom_hbond_distance_DA
_geom_hbond_angle_DHA
N1 H4 O1 3_545 0.867(18) 1.971(18) 2.7886(16) 156.9(16)
N1 H3 O1 2_554 0.905(18) 1.860(19) 2.7599(17) 172.4(15)
C3 D5 O2 4_445 1.00(2) 2.35(2) 3.355(2) 178.6(17)

loop_
_geom_torsion_atom_site_label_1
_geom_torsion_atom_site_label_2
_geom_torsion_atom_site_label_3
_geom_torsion_atom_site_label_4
_geom_torsion
C1 C2 N1 C3 167.20(14)

loop_
_cod_related_entry_id
_cod_related_entry_database
_cod_related_entry_code
1 ChemSpider 17341303
